data_8100712
loop_
_publ_author_name
'G\"ultekin, Zeynep'
'Frey, Wolfgang'
'J\"ager, Volker'

_publ_section_title
;
Crystal structure of (3R,4S,5R)-3,4-O-isopropylidenedioxy-5-vinyl-
dihydro-furan-2-one oxime, C~9~H~13~NO~4~
;
_journal_issue 3
_journal_name_full 'Zeitschrift f\"ur Kristallographie - New Crystal Structures'
_journal_page_first 403
_journal_page_last 404
_journal_volume 217
_journal_year 2002
_chemical_formula_structural 'C9 H13 N O4'
_chemical_formula_sum 'C9 H13 N O4'
_chemical_formula_weight 199.20
_space_group_IT_number 4
_symmetry_cell_setting monoclinic
_symmetry_space_group_name_Hall 'P 2yb'
_symmetry_space_group_name_H-M 'P 1 21 1'
_cell_angle_alpha 90.00
_cell_angle_beta 105.256(8)
_cell_angle_gamma 90.00
_cell_formula_units_Z 2
_cell_length_a 6.2282(8)
_cell_length_b 8.2300(6)
_cell_length_c 10.5903(8)
_cell_measurement_temperature 293(2)
_cell_volume 523.71(9)
_diffrn_ambient_temperature 293(2)
_exptl_crystal_density_diffrn 1.263
_cod_original_sg_symbol_H-M 'P 21'
_cod_original_formula_sum 'C9 H13 N1 O4'
_cod_database_code 8100712

loop_
_symmetry_equiv_pos_as_xyz
'x, y, z'
'-x, y+1/2, -z'

loop_
_atom_site_label
_atom_site_type_symbol
_atom_site_fract_x
_atom_site_fract_y
_atom_site_fract_z
_atom_site_U_iso_or_equiv
_atom_site_adp_type
_atom_site_occupancy
_atom_site_symmetry_multiplicity
_atom_site_Wyckoff_symbol
_atom_site_calc_flag
_atom_site_refinement_flags
_atom_site_disorder_assembly
_atom_site_disorder_group
O1 O 0.3220(6) 0.6008(4) 0.6937(3) 0.0571(9) Uani 1 2 a d . . .
C1 C 0.2825(7) 0.8176(7) 0.9103(4) 0.0483(11) Uani 1 2 a d . . .
N1 N 0.1470(7) 0.8568(6) 0.9759(4) 0.0618(13) Uani 1 2 a d . . .
O2 O 0.2138(7) 0.5271(5) 0.8750(4) 0.0794(13) Uani 1 2 a d . . .
C2 C 0.5358(8) 0.8379(7) 0.7878(5) 0.0499(12) Uani 1 2 a d . . .
H2 H 0.6790 0.8663 0.8483 0.060 Uiso 1 2 a calc R . .
O3 O 0.0828(6) 1.0210(5) 0.9557(4) 0.0727(12) Uani 1 2 a d . . .
H3A H -0.0177 1.0399 0.9905 0.109 Uiso 1 2 a calc R . .
O4 O 0.3564(5) 0.9200(4) 0.8305(3) 0.0565(10) Uani 1 2 a d . . .
C3 C 0.4930(8) 0.6585(7) 0.8018(4) 0.0479(11) Uani 1 2 a d . . .
H3 H 0.6288 0.5928 0.8188 0.058 Uiso 1 2 a calc R . .
C4 C 0.3773(8) 0.6498(6) 0.9124(4) 0.0544(12) Uani 1 2 a d . . .
H4 H 0.4827 0.6254 0.9967 0.065 Uiso 1 2 a calc R . .
C5 C 0.1956(9) 0.4825(7) 0.7407(5) 0.0603(13) Uani 1 2 a d . . .
C6 C -0.0402(9) 0.4946(11) 0.6610(7) 0.098(2) Uani 1 2 a d . . .
H6A H -0.1289 0.4156 0.6910 0.147 Uiso 1 2 a calc R . .
H6B H -0.0474 0.4746 0.5706 0.147 Uiso 1 2 a calc R . .
H6C H -0.0960 0.6015 0.6700 0.147 Uiso 1 2 a calc R . .
C7 C 0.2952(13) 0.3160(7) 0.7412(7) 0.089(2) Uani 1 2 a d . . .
H7A H 0.2070 0.2385 0.7732 0.133 Uiso 1 2 a calc R . .
H7B H 0.4442 0.3160 0.7969 0.133 Uiso 1 2 a calc R . .
H7C H 0.2979 0.2872 0.6538 0.133 Uiso 1 2 a calc R . .
C8 C 0.5331(9) 0.8970(7) 0.6546(5) 0.0617(14) Uani 1 2 a d . . .
H8 H 0.4119 0.8715 0.5850 0.074 Uiso 1 2 a calc R . .
C9 C 0.6948(11) 0.9832(10) 0.6320(6) 0.089(2) Uani 1 2 a d . . .
H9A H 0.8174 1.0098 0.7004 0.107 Uiso 1 2 a calc R . .
H9B H 0.6875 1.0181 0.5474 0.107 Uiso 1 2 a calc R . .

loop_
_atom_site_aniso_label
_atom_site_aniso_U_11
_atom_site_aniso_U_22
_atom_site_aniso_U_33
_atom_site_aniso_U_23
_atom_site_aniso_U_13
_atom_site_aniso_U_12
O1 0.070(2) 0.050(2) 0.0554(17) -0.0043(17) 0.0237(15) -0.0089(18)
C1 0.051(2) 0.044(3) 0.053(2) -0.005(2) 0.019(2) -0.007(2)
N1 0.057(2) 0.066(3) 0.070(3) -0.010(2) 0.031(2) -0.003(2)
O2 0.118(3) 0.062(3) 0.078(2) -0.021(2) 0.063(2) -0.041(3)
C2 0.053(2) 0.047(3) 0.057(2) 0.000(3) 0.027(2) -0.001(3)
O3 0.061(2) 0.076(3) 0.088(3) -0.014(2) 0.0310(18) 0.009(2)
O4 0.070(2) 0.043(2) 0.0691(19) -0.0011(18) 0.0406(17) 0.0036(18)
C3 0.053(2) 0.045(3) 0.050(2) 0.008(2) 0.0212(19) 0.003(2)
C4 0.072(3) 0.045(3) 0.053(2) -0.002(3) 0.029(2) -0.007(3)
C5 0.077(3) 0.046(3) 0.065(3) -0.010(3) 0.030(3) -0.010(3)
C6 0.068(3) 0.106(7) 0.119(5) -0.010(5) 0.023(4) -0.007(5)
C7 0.136(6) 0.036(3) 0.104(5) -0.001(4) 0.048(4) 0.003(4)
C8 0.075(3) 0.058(3) 0.057(3) 0.007(3) 0.028(2) 0.000(3)
C9 0.108(4) 0.095(5) 0.079(4) 0.012(4) 0.052(3) -0.025(5)

loop_
_geom_bond_atom_site_label_1
_geom_bond_atom_site_label_2
_geom_bond_distance
_geom_bond_site_symmetry_2
_geom_bond_publ_flag
O1 C5 1.422(6) . ?
O1 C3 1.424(6) . ?
C1 N1 1.267(6) . ?
C1 O4 1.357(6) . ?
C1 C4 1.500(7) . ?
N1 O3 1.410(7) . ?
O2 C4 1.415(6) . ?
O2 C5 1.444(6) . ?
C2 O4 1.475(5) . ?
C2 C8 1.489(6) . ?
C2 C3 1.514(8) . ?
C2 H2 0.9800 . ?
O3 H3A 0.8200 . ?
C3 C4 1.531(6) . ?
C3 H3 0.9800 . ?
C4 H4 0.9800 . ?
C5 C6 1.492(8) . ?
C5 C7 1.503(8) . ?
C6 H6A 0.9600 . ?
C6 H6B 0.9600 . ?
C6 H6C 0.9600 . ?
C7 H7A 0.9600 . ?
C7 H7B 0.9600 . ?
C7 H7C 0.9600 . ?
C8 C9 1.305(8) . ?
C8 H8 0.9300 . ?
C9 H9A 0.9300 . ?
C9 H9B 0.9300 . ?

loop_
_cod_related_entry_id
_cod_related_entry_database
_cod_related_entry_code
1 ChemSpider 30653824
